data_4027900
loop_
_publ_author_name
'Juan Yang'
'Xingang Xie'
'Zhengshen Wang'
'Ruoming Mei'
'Huaiji Zheng'
'Xiaolei Wang'
'Ling Zhang'
'Jing Qi'
'Xuegong She'

_publ_section_title
;
 Stereoselective Synthesis of Fused Spiroindolines via Tandem
 Mannich/Intramolecular Aminal Formation
;
_journal_name_full 'Journal of Organic Chemistry'
_journal_page_first 1230
_journal_page_last 1235
_journal_paper_doi 10.1021/jo302404v
_journal_volume 78
_journal_year 2013
_chemical_formula_sum 'C20 H17 F3 N2 O2'
_chemical_formula_weight 374.36
_chemical_name_systematic
; 
 ? 
;
_space_group_IT_number 14
_symmetry_cell_setting monoclinic
_symmetry_space_group_name_Hall '-P 2ybc'
_symmetry_space_group_name_H-M 'P 1 21/c 1'
_atom_sites_solution_hydrogens geom
_atom_sites_solution_primary direct
_atom_sites_solution_secondary difmap
_audit_creation_method SHELXL-97
_cell_angle_alpha 90.00
_cell_angle_beta 102.717(8)
_cell_angle_gamma 90.00
_cell_formula_units_Z 8
_cell_length_a 12.148(7)
_cell_length_b 31.580(19)
_cell_length_c 9.542(6)
_cell_measurement_reflns_used 1986
_cell_measurement_temperature 296(2)
_cell_measurement_theta_max 19.12
_cell_measurement_theta_min 2.28
_cell_volume 3571(4)
_computing_cell_refinement 'Bruker SAINT'
_computing_data_collection 'Bruker APEX2'
_computing_data_reduction 'Bruker SAINT'
_computing_molecular_graphics 'Bruker SHELXTL'
_computing_publication_material 'Bruker SHELXTL'
_computing_structure_refinement 'SHELXL-97 (Sheldrick, 2008)'
_computing_structure_solution 'SHELXS-97 (Sheldrick, 2008)'
_diffrn_ambient_temperature 296(2)
_diffrn_measured_fraction_theta_full 0.989
_diffrn_measured_fraction_theta_max 0.989
_diffrn_measurement_device_type 'Bruker APEX-II CCD'
_diffrn_measurement_method '\f and \w scans'
_diffrn_radiation_monochromator graphite
_diffrn_radiation_source 'fine-focus sealed tube'
_diffrn_radiation_type MoK\a
_diffrn_radiation_wavelength 0.71073
_diffrn_reflns_av_R_equivalents 0.0661
_diffrn_reflns_av_sigmaI/netI 0.0988
_diffrn_reflns_limit_h_max 14
_diffrn_reflns_limit_h_min -13
_diffrn_reflns_limit_k_max 38
_diffrn_reflns_limit_k_min -31
_diffrn_reflns_limit_l_max 10
_diffrn_reflns_limit_l_min -11
_diffrn_reflns_number 16081
_diffrn_reflns_theta_full 25.40
_diffrn_reflns_theta_max 25.40
_diffrn_reflns_theta_min 2.15
_exptl_absorpt_coefficient_mu 0.112
_exptl_absorpt_correction_T_max 0.9736
_exptl_absorpt_correction_T_min 0.9694
_exptl_absorpt_correction_type multi-scan
_exptl_absorpt_process_details SADABS
_exptl_crystal_colour colorless
_exptl_crystal_density_diffrn 1.393
_exptl_crystal_description block
_exptl_crystal_F_000 1552
_exptl_crystal_size_max 0.28
_exptl_crystal_size_mid 0.26
_exptl_crystal_size_min 0.24
_refine_diff_density_max 0.326
_refine_diff_density_min -0.216
_refine_diff_density_rms 0.045
_refine_ls_extinction_method none
_refine_ls_goodness_of_fit_ref 1.026
_refine_ls_hydrogen_treatment constr
_refine_ls_matrix_type full
_refine_ls_number_parameters 489
_refine_ls_number_reflns 6508
_refine_ls_number_restraints 0
_refine_ls_restrained_S_all 1.026
_refine_ls_R_factor_all 0.1695
_refine_ls_R_factor_gt 0.0822
_refine_ls_shift/su_max 0.000
_refine_ls_shift/su_mean 0.000
_refine_ls_structure_factor_coef Fsqd
_refine_ls_weighting_details 'calc w=1/[\s^2^(Fo^2^)+(0.0800P)^2^+0.7350P] where P=(Fo^2^+2Fc^2^)/3'
_refine_ls_weighting_scheme calc
_refine_ls_wR_factor_gt 0.1589
_refine_ls_wR_factor_ref 0.1963
_reflns_number_gt 3269
_reflns_number_total 6508
_reflns_threshold_expression >2sigma(I)
_cod_data_source_file jo302404v_si_001.cif
_cod_data_source_block p21c
_cod_database_code 4027900

loop_
_symmetry_equiv_pos_as_xyz
'x, y, z'
'-x, y+1/2, -z+1/2'
'-x, -y, -z'
'x, -y-1/2, z-1/2'

loop_
_atom_site_label
_atom_site_type_symbol
_atom_site_fract_x
_atom_site_fract_y
_atom_site_fract_z
_atom_site_U_iso_or_equiv
_atom_site_adp_type
_atom_site_occupancy
_atom_site_symmetry_multiplicity
_atom_site_calc_flag
_atom_site_refinement_flags
C1 C 0.7478(4) -0.06934(12) 0.4678(5) 0.0480(11) Uani 1 1 d .
H1 H 0.7455 -0.0950 0.4194 0.058 Uiso 1 1 calc R
C2 C 0.8039(4) -0.06576(13) 0.6093(5) 0.0555(12) Uani 1 1 d .
H2 H 0.8402 -0.0893 0.6566 0.067 Uiso 1 1 calc R
C3 C 0.8072(4) -0.02816(14) 0.6820(5) 0.0601(13) Uani 1 1 d .
H3 H 0.8456 -0.0266 0.7775 0.072 Uiso 1 1 calc R
C4 C 0.7538(4) 0.00748(13) 0.6142(5) 0.0493(11) Uani 1 1 d .
H4 H 0.7565 0.0331 0.6631 0.059 Uiso 1 1 calc R
C5 C 0.6965(3) 0.00420(11) 0.4721(4) 0.0354(9) Uani 1 1 d .
C6 C 0.6951(3) -0.03383(12) 0.3996(4) 0.0368(9) Uani 1 1 d .
C7 C 0.6284(3) 0.03662(11) 0.3758(4) 0.0382(10) Uani 1 1 d .
C8 C 0.5803(3) 0.01079(12) 0.2367(4) 0.0444(11) Uani 1 1 d .
H8 H 0.4994 0.0065 0.2298 0.053 Uiso 1 1 calc R
C9 C 0.7024(3) 0.04462(12) 0.1101(5) 0.0399(10) Uani 1 1 d .
C10 C 0.7471(4) 0.03866(13) -0.0091(5) 0.0513(12) Uani 1 1 d .
H10 H 0.7061 0.0246 -0.0894 0.062 Uiso 1 1 calc R
C11 C 0.8543(4) 0.05399(14) -0.0070(5) 0.0563(13) Uani 1 1 d .
H11 H 0.8856 0.0503 -0.0867 0.068 Uiso 1 1 calc R
C12 C 0.9142(4) 0.07459(13) 0.1115(5) 0.0500(11) Uani 1 1 d .
H12 H 0.9867 0.0843 0.1130 0.060 Uiso 1 1 calc R
C13 C 0.8672(3) 0.08087(12) 0.2282(4) 0.0407(10) Uani 1 1 d .
H13 H 0.9085 0.0949 0.3084 0.049 Uiso 1 1 calc R
C14 C 0.7595(3) 0.06669(11) 0.2285(4) 0.0339(9) Uani 1 1 d .
C15 C 0.6990(3) 0.07471(11) 0.3468(4) 0.0364(10) Uani 1 1 d .
H15 H 0.7538 0.0822 0.4350 0.044 Uiso 1 1 calc R
C16 C 0.5023(4) 0.09544(14) 0.3292(6) 0.0613(14) Uani 1 1 d .
H16A H 0.4537 0.0868 0.2389 0.074 Uiso 1 1 calc R
H16B H 0.4653 0.1176 0.3721 0.074 Uiso 1 1 calc R
C17 C 0.5332(4) 0.05802(12) 0.4307(5) 0.0541(12) Uani 1 1 d .
H17A H 0.4695 0.0391 0.4248 0.065 Uiso 1 1 calc R
H17B H 0.5589 0.0674 0.5292 0.065 Uiso 1 1 calc R
C18 C 0.6485(4) 0.14846(13) 0.2915(5) 0.0515(12) Uani 1 1 d .
C19 C 0.5565(5) 0.18171(17) 0.2422(9) 0.0879(19) Uani 1 1 d .
C20 C 0.5807(4) -0.06609(13) 0.1789(5) 0.0669(14) Uani 1 1 d .
H20A H 0.6340 -0.0889 0.1865 0.100 Uiso 1 1 calc R
H20B H 0.5546 -0.0585 0.0797 0.100 Uiso 1 1 calc R
H20C H 0.5178 -0.0749 0.2176 0.100 Uiso 1 1 calc R
C21 C 0.1826(4) 0.18934(13) 0.5328(6) 0.0526(12) Uani 1 1 d .
C22 C 0.2571(4) 0.18589(14) 0.4420(7) 0.0660(14) Uani 1 1 d .
H22 H 0.3347 0.1877 0.4774 0.079 Uiso 1 1 calc R
C23 C 0.2121(5) 0.17966(14) 0.2968(7) 0.0673(15) Uani 1 1 d .
H23 H 0.2607 0.1774 0.2343 0.081 Uiso 1 1 calc R
C24 C 0.0989(5) 0.17682(13) 0.2430(5) 0.0598(13) Uani 1 1 d .
H24 H 0.0712 0.1721 0.1453 0.072 Uiso 1 1 calc R
C25 C 0.0241(4) 0.18101(12) 0.3348(5) 0.0468(11) Uani 1 1 d .
H25 H -0.0534 0.1794 0.2985 0.056 Uiso 1 1 calc R
C26 C 0.0661(4) 0.18753(11) 0.4785(5) 0.0431(10) Uani 1 1 d .
C27 C 0.0070(3) 0.19364(11) 0.5992(4) 0.0423(10) Uani 1 1 d .
C28 C 0.1062(4) 0.20324(14) 0.7294(5) 0.0547(12) Uani 1 1 d .
H28 H 0.1049 0.2335 0.7520 0.066 Uiso 1 1 calc R
C29 C -0.0601(3) 0.15405(11) 0.6266(4) 0.0408(10) Uani 1 1 d .
H29 H -0.0969 0.1413 0.5345 0.049 Uiso 1 1 calc R
C30 C 0.0126(4) 0.12170(12) 0.7176(5) 0.0419(10) Uani 1 1 d .
C31 C 0.0928(4) 0.13651(14) 0.8328(5) 0.0520(12) Uani 1 1 d .
C32 C 0.1613(4) 0.10912(18) 0.9245(5) 0.0697(14) Uani 1 1 d .
H32 H 0.2139 0.1193 1.0034 0.084 Uiso 1 1 calc R
C33 C 0.1506(5) 0.06668(19) 0.8975(7) 0.0764(16) Uani 1 1 d .
H33 H 0.1961 0.0480 0.9600 0.092 Uiso 1 1 calc R
C34 C 0.0752(5) 0.05072(15) 0.7816(7) 0.0687(15) Uani 1 1 d .
H34 H 0.0704 0.0217 0.7645 0.082 Uiso 1 1 calc R
C35 C 0.0059(4) 0.07872(13) 0.6896(5) 0.0538(12) Uani 1 1 d .
H35 H -0.0449 0.0685 0.6093 0.065 Uiso 1 1 calc R
C36 C -0.0833(3) 0.22823(12) 0.5795(5) 0.0494(11) Uani 1 1 d .
H36A H -0.0494 0.2562 0.5898 0.059 Uiso 1 1 calc R
H36B H -0.1343 0.2261 0.4859 0.059 Uiso 1 1 calc R
C37 C -0.1443(4) 0.21942(12) 0.6985(5) 0.0533(12) Uani 1 1 d .
H37A H -0.1026 0.2302 0.7900 0.064 Uiso 1 1 calc R
H37B H -0.2196 0.2315 0.6772 0.064 Uiso 1 1 calc R
C38 C -0.2312(4) 0.14805(14) 0.7200(5) 0.0498(11) Uani 1 1 d .
C39 C -0.3147(5) 0.16769(18) 0.7987(8) 0.0847(18) Uani 1 1 d .
C40 C 0.3165(4) 0.20624(18) 0.7648(7) 0.0945(19) Uani 1 1 d .
H40A H 0.3704 0.1846 0.7578 0.142 Uiso 1 1 calc R
H40B H 0.3120 0.2096 0.8633 0.142 Uiso 1 1 calc R
H40C H 0.3397 0.2325 0.7294 0.142 Uiso 1 1 calc R
F1 F 0.5956(3) 0.21404(10) 0.1827(5) 0.1384(17) Uani 1 1 d .
F2 F 0.4667(3) 0.16796(11) 0.1505(5) 0.1271(15) Uani 1 1 d .
F3 F 0.5185(3) 0.19649(11) 0.3515(5) 0.1402(17) Uani 1 1 d .
F4 F -0.3668(3) 0.13886(11) 0.8574(5) 0.1337(16) Uani 1 1 d .
F5 F -0.3938(3) 0.18904(13) 0.7076(6) 0.1428(17) Uani 1 1 d .
F6 F -0.2727(3) 0.19526(11) 0.8970(4) 0.1279(15) Uani 1 1 d .
N1 N 0.6349(3) -0.02977(10) 0.2587(4) 0.0451(9) Uani 1 1 d .
N2 N 0.6140(3) 0.10923(10) 0.3094(4) 0.0478(9) Uani 1 1 d .
N3 N 0.2071(3) 0.19435(12) 0.6800(5) 0.0639(11) Uani 1 1 d .
N4 N -0.1477(3) 0.17261(10) 0.6972(4) 0.0449(9) Uani 1 1 d .
O1 O 0.5945(2) 0.03010(9) 0.1060(3) 0.0510(8) Uani 1 1 d .
O2 O 0.7456(3) 0.15966(8) 0.3081(3) 0.0624(9) Uani 1 1 d .
O3 O 0.1025(3) 0.17938(10) 0.8568(3) 0.0622(9) Uani 1 1 d .
O4 O -0.2441(3) 0.11107(9) 0.6858(3) 0.0618(9) Uani 1 1 d .

loop_
_atom_site_aniso_label
_atom_site_aniso_U_11
_atom_site_aniso_U_22
_atom_site_aniso_U_33
_atom_site_aniso_U_23
_atom_site_aniso_U_13
_atom_site_aniso_U_12
C1 0.057(3) 0.040(2) 0.050(3) 0.001(2) 0.018(2) 0.000(2)
C2 0.065(3) 0.048(3) 0.051(3) 0.016(2) 0.007(3) 0.005(2)
C3 0.088(4) 0.052(3) 0.038(3) 0.012(2) 0.010(3) -0.001(3)
C4 0.070(3) 0.040(2) 0.042(3) -0.001(2) 0.023(2) -0.006(2)
C5 0.040(2) 0.034(2) 0.037(3) 0.0056(18) 0.019(2) -0.0003(17)
C6 0.033(2) 0.040(2) 0.041(3) 0.0095(19) 0.016(2) -0.0014(18)
C7 0.032(2) 0.040(2) 0.049(3) 0.0036(19) 0.023(2) -0.0003(18)
C8 0.030(2) 0.051(3) 0.054(3) 0.009(2) 0.012(2) -0.0082(19)
C9 0.036(2) 0.045(2) 0.040(3) 0.0086(19) 0.011(2) -0.0062(19)
C10 0.055(3) 0.061(3) 0.039(3) 0.003(2) 0.013(2) -0.004(2)
C11 0.068(3) 0.066(3) 0.045(3) 0.006(2) 0.035(3) 0.002(3)
C12 0.043(3) 0.057(3) 0.056(3) 0.006(2) 0.024(2) -0.004(2)
C13 0.038(3) 0.044(2) 0.045(3) 0.0000(19) 0.018(2) -0.0057(19)
C14 0.033(2) 0.032(2) 0.038(2) 0.0047(17) 0.011(2) -0.0001(17)
C15 0.036(2) 0.033(2) 0.043(3) 0.0033(17) 0.015(2) 0.0004(17)
C16 0.040(3) 0.056(3) 0.097(4) 0.013(3) 0.036(3) 0.004(2)
C17 0.053(3) 0.044(3) 0.077(4) 0.008(2) 0.039(3) 0.002(2)
C18 0.047(3) 0.042(3) 0.072(3) 0.006(2) 0.027(3) 0.004(2)
C19 0.073(4) 0.049(3) 0.150(6) 0.023(4) 0.040(5) 0.010(3)
C20 0.070(3) 0.058(3) 0.067(3) -0.011(2) 0.002(3) -0.009(2)
C21 0.050(3) 0.043(3) 0.070(4) 0.008(2) 0.026(3) 0.002(2)
C22 0.049(3) 0.058(3) 0.101(5) 0.003(3) 0.038(3) 0.000(2)
C23 0.076(4) 0.052(3) 0.094(5) 0.002(3) 0.059(4) 0.002(3)
C24 0.081(4) 0.045(3) 0.065(3) 0.006(2) 0.041(3) 0.003(2)
C25 0.052(3) 0.038(2) 0.057(3) 0.002(2) 0.025(3) -0.001(2)
C26 0.046(3) 0.031(2) 0.058(3) 0.0036(19) 0.024(2) -0.0007(18)
C27 0.046(3) 0.038(2) 0.047(3) -0.0013(19) 0.019(2) -0.0003(19)
C28 0.059(3) 0.047(3) 0.059(3) 0.000(2) 0.015(3) -0.005(2)
C29 0.047(3) 0.038(2) 0.044(3) -0.0024(19) 0.024(2) -0.0016(19)
C30 0.048(3) 0.037(2) 0.050(3) 0.002(2) 0.031(2) 0.0045(19)
C31 0.060(3) 0.056(3) 0.048(3) 0.007(2) 0.028(3) 0.012(2)
C32 0.074(4) 0.085(4) 0.054(3) 0.013(3) 0.023(3) 0.021(3)
C33 0.076(4) 0.078(4) 0.086(5) 0.034(3) 0.043(4) 0.025(3)
C34 0.079(4) 0.048(3) 0.098(5) 0.015(3) 0.062(4) 0.015(3)
C35 0.064(3) 0.044(3) 0.066(3) 0.004(2) 0.042(3) 0.003(2)
C36 0.052(3) 0.036(2) 0.063(3) 0.003(2) 0.020(2) -0.001(2)
C37 0.058(3) 0.040(2) 0.069(3) -0.003(2) 0.029(3) 0.001(2)
C38 0.057(3) 0.045(3) 0.054(3) 0.000(2) 0.025(2) 0.002(2)
C39 0.081(4) 0.059(4) 0.133(6) -0.015(4) 0.066(4) -0.012(3)
C40 0.050(3) 0.111(5) 0.114(5) -0.018(4) 0.000(3) -0.003(3)
F1 0.093(2) 0.071(2) 0.263(5) 0.084(3) 0.066(3) 0.0179(18)
F2 0.072(2) 0.097(3) 0.200(4) 0.061(3) 0.001(3) 0.0190(19)
F3 0.136(3) 0.096(3) 0.211(5) -0.002(3) 0.088(4) 0.051(2)
F4 0.153(3) 0.084(2) 0.215(4) -0.014(2) 0.151(3) -0.022(2)
F5 0.089(3) 0.141(4) 0.212(5) 0.002(3) 0.060(3) 0.043(3)
F6 0.156(4) 0.115(3) 0.150(4) -0.067(3) 0.116(3) -0.044(3)
N1 0.047(2) 0.042(2) 0.046(2) -0.0013(16) 0.0077(18) -0.0001(16)
N2 0.039(2) 0.039(2) 0.071(3) 0.0092(17) 0.0257(19) 0.0049(16)
N3 0.044(3) 0.075(3) 0.073(3) 0.003(2) 0.014(2) -0.006(2)
N4 0.052(2) 0.0398(19) 0.053(2) -0.0033(16) 0.0333(19) -0.0016(17)
O1 0.0415(18) 0.0654(19) 0.0445(18) 0.0149(14) 0.0059(15) -0.0139(14)
O2 0.052(2) 0.0453(18) 0.094(3) 0.0025(16) 0.0252(19) -0.0047(15)
O3 0.076(2) 0.057(2) 0.053(2) -0.0052(16) 0.0130(17) 0.0028(16)
O4 0.071(2) 0.0442(19) 0.079(2) -0.0070(16) 0.0356(19) -0.0100(15)

loop_
_atom_type_symbol
_atom_type_description
_atom_type_scat_dispersion_real
_atom_type_scat_dispersion_imag
_atom_type_scat_source
C C 0.0033 0.0016 'International Tables Vol C Tables 4.2.6.8 and 6.1.1.4'
H H 0.0000 0.0000 'International Tables Vol C Tables 4.2.6.8 and 6.1.1.4'
N N 0.0061 0.0033 'International Tables Vol C Tables 4.2.6.8 and 6.1.1.4'
O O 0.0106 0.0060 'International Tables Vol C Tables 4.2.6.8 and 6.1.1.4'
F F 0.0171 0.0103 'International Tables Vol C Tables 4.2.6.8 and 6.1.1.4'

loop_
_geom_angle_atom_site_label_1
_geom_angle_atom_site_label_2
_geom_angle_atom_site_label_3
_geom_angle
C6 C1 C2 118.3(4)
C6 C1 H1 120.9
C2 C1 H1 120.9
C3 C2 C1 121.4(4)
C3 C2 H2 119.3
C1 C2 H2 119.3
C2 C3 C4 120.6(4)
C2 C3 H3 119.7
C4 C3 H3 119.7
C3 C4 C5 118.6(4)
C3 C4 H4 120.7
C5 C4 H4 120.7
C6 C5 C4 120.1(4)
C6 C5 C7 110.0(3)
C4 C5 C7 129.8(4)
C1 C6 C5 121.0(4)
C1 C6 N1 128.5(4)
C5 C6 N1 110.5(3)
C5 C7 C17 116.7(3)
C5 C7 C15 113.0(3)
C17 C7 C15 102.1(3)
C5 C7 C8 102.6(3)
C17 C7 C8 110.7(3)
C15 C7 C8 112.1(3)
O1 C8 N1 111.5(3)
O1 C8 C7 115.1(3)
N1 C8 C7 105.5(3)
O1 C8 H8 108.1
N1 C8 H8 108.1
C7 C8 H8 108.1
O1 C9 C10 118.4(4)
O1 C9 C14 119.6(4)
C10 C9 C14 121.8(4)
C9 C10 C11 118.7(4)
C9 C10 H10 120.6
C11 C10 H10 120.6
C12 C11 C10 120.4(4)
C12 C11 H11 119.8
C10 C11 H11 119.8
C13 C12 C11 119.9(4)
C13 C12 H12 120.0
C11 C12 H12 120.0
C12 C13 C14 121.2(4)
C12 C13 H13 119.4
C14 C13 H13 119.4
C13 C14 C9 117.9(4)
C13 C14 C15 124.6(4)
C9 C14 C15 117.5(3)
N2 C15 C14 111.9(3)
N2 C15 C7 103.4(3)
C14 C15 C7 112.9(3)
N2 C15 H15 109.5
C14 C15 H15 109.5
C7 C15 H15 109.5
N2 C16 C17 101.9(3)
N2 C16 H16A 111.4
C17 C16 H16A 111.4
N2 C16 H16B 111.4
C17 C16 H16B 111.4
H16A C16 H16B 109.3
C16 C17 C7 103.0(3)
C16 C17 H17A 111.2
C7 C17 H17A 111.2
C16 C17 H17B 111.2
C7 C17 H17B 111.2
H17A C17 H17B 109.1
O2 C18 N2 125.6(4)
O2 C18 C19 117.7(4)
N2 C18 C19 116.7(4)
F1 C19 F3 106.9(5)
F1 C19 F2 107.3(6)
F3 C19 F2 105.1(5)
F1 C19 C18 111.0(5)
F3 C19 C18 111.1(6)
F2 C19 C18 114.9(5)
N1 C20 H20A 109.5
N1 C20 H20B 109.5
H20A C20 H20B 109.5
N1 C20 H20C 109.5
H20A C20 H20C 109.5
H20B C20 H20C 109.5
N3 C21 C22 128.4(5)
N3 C21 C26 110.9(4)
C22 C21 C26 120.8(5)
C23 C22 C21 117.8(5)
C23 C22 H22 121.1
C21 C22 H22 121.1
C24 C23 C22 122.0(5)
C24 C23 H23 119.0
C22 C23 H23 119.0
C23 C24 C25 119.9(5)
C23 C24 H24 120.1
C25 C24 H24 120.1
C26 C25 C24 119.4(4)
C26 C25 H25 120.3
C24 C25 H25 120.3
C25 C26 C21 120.1(4)
C25 C26 C27 130.8(4)
C21 C26 C27 109.1(4)
C26 C27 C36 116.7(3)
C26 C27 C29 112.7(3)
C36 C27 C29 102.0(3)
C26 C27 C28 102.8(3)
C36 C27 C28 111.5(3)
C29 C27 C28 111.5(3)
N3 C28 O3 111.2(4)
N3 C28 C27 105.5(4)
O3 C28 C27 114.2(3)
N3 C28 H28 108.6
O3 C28 H28 108.6
C27 C28 H28 108.6
C30 C29 N4 113.1(3)
C30 C29 C27 112.6(3)
N4 C29 C27 102.3(3)
C30 C29 H29 109.5
N4 C29 H29 109.5
C27 C29 H29 109.5
C35 C30 C31 119.2(4)
C35 C30 C29 123.8(4)
C31 C30 C29 117.0(4)
O3 C31 C32 119.8(5)
O3 C31 C30 119.1(4)
C32 C31 C30 121.1(5)
C33 C32 C31 118.6(5)
C33 C32 H32 120.7
C31 C32 H32 120.7
C32 C33 C34 122.3(5)
C32 C33 H33 118.9
C34 C33 H33 118.9
C33 C34 C35 118.7(5)
C33 C34 H34 120.7
C35 C34 H34 120.7
C30 C35 C34 120.1(5)
C30 C35 H35 120.0
C34 C35 H35 120.0
C37 C36 C27 103.5(3)
C37 C36 H36A 111.1
C27 C36 H36A 111.1
C37 C36 H36B 111.1
C27 C36 H36B 111.1
H36A C36 H36B 109.0
N4 C37 C36 101.3(3)
N4 C37 H37A 111.5
C36 C37 H37A 111.5
N4 C37 H37B 111.5
C36 C37 H37B 111.5
H37A C37 H37B 109.3
O4 C38 N4 125.1(4)
O4 C38 C39 117.6(4)
N4 C38 C39 117.2(4)
F4 C39 F6 108.0(6)
F4 C39 F5 106.6(5)
F6 C39 F5 104.2(5)
F4 C39 C38 111.5(5)
F6 C39 C38 115.5(5)
F5 C39 C38 110.5(5)
N3 C40 H40A 109.5
N3 C40 H40B 109.5
H40A C40 H40B 109.5
N3 C40 H40C 109.5
H40A C40 H40C 109.5
H40B C40 H40C 109.5
C6 N1 C8 110.6(3)
C6 N1 C20 121.1(3)
C8 N1 C20 119.1(3)
C18 N2 C16 128.0(3)
C18 N2 C15 119.4(3)
C16 N2 C15 111.2(3)
C21 N3 C28 110.4(4)
C21 N3 C40 124.4(4)
C28 N3 C40 120.8(4)
C38 N4 C37 127.0(3)
C38 N4 C29 119.2(3)
C37 N4 C29 111.9(3)
C9 O1 C8 114.4(3)
C31 O3 C28 113.1(3)

loop_
_geom_bond_atom_site_label_1
_geom_bond_atom_site_label_2
_geom_bond_distance
C1 C6 1.381(5)
C1 C2 1.376(6)
C1 H1 0.9300
C2 C3 1.371(6)
C2 H2 0.9300
C3 C4 1.386(6)
C3 H3 0.9300
C4 C5 1.385(5)
C4 H4 0.9300
C5 C6 1.385(5)
C5 C7 1.497(5)
C6 N1 1.387(5)
C7 C17 1.529(5)
C7 C15 1.537(5)
C7 C8 1.558(5)
C8 O1 1.432(5)
C8 N1 1.436(5)
C8 H8 0.9800
C9 O1 1.381(4)
C9 C10 1.376(5)
C9 C14 1.378(5)
C10 C11 1.385(6)
C10 H10 0.9300
C11 C12 1.367(6)
C11 H11 0.9300
C12 C13 1.373(5)
C12 H12 0.9300
C13 C14 1.384(5)
C13 H13 0.9300
C14 C15 1.498(5)
C15 N2 1.490(5)
C15 H15 0.9800
C16 N2 1.477(5)
C16 C17 1.521(6)
C16 H16A 0.9700
C16 H16B 0.9700
C17 H17A 0.9700
C17 H17B 0.9700
C18 O2 1.208(5)
C18 N2 1.331(5)
C18 C19 1.530(7)
C19 F1 1.307(6)
C19 F3 1.315(7)
C19 F2 1.313(7)
C20 N1 1.452(5)
C20 H20A 0.9600
C20 H20B 0.9600
C20 H20C 0.9600
C21 N3 1.379(6)
C21 C22 1.388(6)
C21 C26 1.397(6)
C22 C23 1.388(7)
C22 H22 0.9300
C23 C24 1.361(7)
C23 H23 0.9300
C24 C25 1.400(6)
C24 H24 0.9300
C25 C26 1.369(6)
C25 H25 0.9300
C26 C27 1.498(6)
C27 C36 1.530(5)
C27 C29 1.545(5)
C27 C28 1.558(6)
C28 N3 1.435(5)
C28 O3 1.439(5)
C28 H28 0.9800
C29 C30 1.496(5)
C29 N4 1.499(5)
C29 H29 0.9800
C30 C35 1.382(5)
C30 C31 1.380(6)
C31 O3 1.374(5)
C31 C32 1.374(6)
C32 C33 1.365(7)
C32 H32 0.9300
C33 C34 1.367(7)
C33 H33 0.9300
C34 C35 1.391(6)
C34 H34 0.9300
C35 H35 0.9300
C36 C37 1.511(5)
C36 H36A 0.9700
C36 H36B 0.9700
C37 N4 1.479(5)
C37 H37A 0.9700
C37 H37B 0.9700
C38 O4 1.213(5)
C38 N4 1.331(5)
C38 C39 1.521(7)
C39 F4 1.303(6)
C39 F6 1.299(6)
C39 F5 1.329(7)
C40 N3 1.445(6)
C40 H40A 0.9600
C40 H40B 0.9600
C40 H40C 0.9600

loop_
_geom_torsion_atom_site_label_1
_geom_torsion_atom_site_label_2
_geom_torsion_atom_site_label_3
_geom_torsion_atom_site_label_4
_geom_torsion
C6 C1 C2 C3 0.4(7)
C1 C2 C3 C4 0.0(7)
C2 C3 C4 C5 0.5(7)
C3 C4 C5 C6 -1.3(6)
C3 C4 C5 C7 177.2(4)
C2 C1 C6 C5 -1.3(6)
C2 C1 C6 N1 179.6(4)
C4 C5 C6 C1 1.8(6)
C7 C5 C6 C1 -177.0(3)
C4 C5 C6 N1 -178.9(3)
C7 C5 C6 N1 2.2(4)
C6 C5 C7 C17 124.4(4)
C4 C5 C7 C17 -54.2(6)
C6 C5 C7 C15 -117.6(4)
C4 C5 C7 C15 63.7(5)
C6 C5 C7 C8 3.3(4)
C4 C5 C7 C8 -175.4(4)
C5 C7 C8 O1 -130.7(3)
C17 C7 C8 O1 104.1(4)
C15 C7 C8 O1 -9.2(5)
C5 C7 C8 N1 -7.3(4)
C17 C7 C8 N1 -132.5(3)
C15 C7 C8 N1 114.2(3)
O1 C9 C10 C11 178.6(4)
C14 C9 C10 C11 2.4(6)
C9 C10 C11 C12 0.1(6)
C10 C11 C12 C13 -1.3(6)
C11 C12 C13 C14 0.0(6)
C12 C13 C14 C9 2.4(5)
C12 C13 C14 C15 -175.7(3)
O1 C9 C14 C13 -179.7(3)
C10 C9 C14 C13 -3.6(5)
O1 C9 C14 C15 -1.5(5)
C10 C9 C14 C15 174.6(3)
C13 C14 C15 N2 101.9(4)
C9 C14 C15 N2 -76.3(4)
C13 C14 C15 C7 -142.1(4)
C9 C14 C15 C7 39.8(4)
C5 C7 C15 N2 -155.8(3)
C17 C7 C15 N2 -29.7(4)
C8 C7 C15 N2 88.8(4)
C5 C7 C15 C14 83.2(4)
C17 C7 C15 C14 -150.7(3)
C8 C7 C15 C14 -32.2(4)
N2 C16 C17 C7 -38.5(4)
C5 C7 C17 C16 166.4(4)
C15 C7 C17 C16 42.7(4)
C8 C7 C17 C16 -76.8(4)
O2 C18 C19 F1 20.0(8)
N2 C18 C19 F1 -158.6(5)
O2 C18 C19 F3 -98.9(6)
N2 C18 C19 F3 82.5(6)
O2 C18 C19 F2 142.0(5)
N2 C18 C19 F2 -36.7(8)
N3 C21 C22 C23 178.0(4)
C26 C21 C22 C23 -1.4(6)
C21 C22 C23 C24 -0.2(7)
C22 C23 C24 C25 1.2(7)
C23 C24 C25 C26 -0.6(6)
C24 C25 C26 C21 -0.9(6)
C24 C25 C26 C27 179.0(4)
N3 C21 C26 C25 -177.5(3)
C22 C21 C26 C25 2.0(6)
N3 C21 C26 C27 2.5(5)
C22 C21 C26 C27 -178.0(4)
C25 C26 C27 C36 -52.8(6)
C21 C26 C27 C36 127.1(4)
C25 C26 C27 C29 64.7(5)
C21 C26 C27 C29 -115.3(4)
C25 C26 C27 C28 -175.2(4)
C21 C26 C27 C28 4.8(4)
C26 C27 C28 N3 -10.0(4)
C36 C27 C28 N3 -135.8(4)
C29 C27 C28 N3 110.9(4)
C26 C27 C28 O3 -132.5(4)
C36 C27 C28 O3 101.7(4)
C29 C27 C28 O3 -11.5(5)
C26 C27 C29 C30 82.5(4)
C36 C27 C29 C30 -151.6(3)
C28 C27 C29 C30 -32.5(5)
C26 C27 C29 N4 -155.8(3)
C36 C27 C29 N4 -29.8(4)
C28 C27 C29 N4 89.3(4)
N4 C29 C30 C35 107.9(4)
C27 C29 C30 C35 -136.7(4)
N4 C29 C30 C31 -74.3(4)
C27 C29 C30 C31 41.1(5)
C35 C30 C31 O3 177.2(3)
C29 C30 C31 O3 -0.7(6)
C35 C30 C31 C32 -3.8(6)
C29 C30 C31 C32 178.3(4)
O3 C31 C32 C33 -179.4(4)
C30 C31 C32 C33 1.6(7)
C31 C32 C33 C34 0.9(8)
C32 C33 C34 C35 -1.1(8)
C31 C30 C35 C34 3.6(6)
C29 C30 C35 C34 -178.7(4)
C33 C34 C35 C30 -1.1(7)
C26 C27 C36 C37 166.9(3)
C29 C27 C36 C37 43.7(4)
C28 C27 C36 C37 -75.4(4)
C27 C36 C37 N4 -39.1(4)
O4 C38 C39 F4 20.1(8)
N4 C38 C39 F4 -158.2(5)
O4 C38 C39 F6 143.9(5)
N4 C38 C39 F6 -34.4(8)
O4 C38 C39 F5 -98.2(5)
N4 C38 C39 F5 83.5(6)
C1 C6 N1 C8 171.8(4)
C5 C6 N1 C8 -7.5(4)
C1 C6 N1 C20 25.2(6)
C5 C6 N1 C20 -154.0(4)
O1 C8 N1 C6 134.9(3)
C7 C8 N1 C6 9.2(4)
O1 C8 N1 C20 -77.8(4)
C7 C8 N1 C20 156.5(4)
O2 C18 N2 C16 162.1(5)
C19 C18 N2 C16 -19.4(7)
O2 C18 N2 C15 -3.0(7)
C19 C18 N2 C15 175.6(5)
C17 C16 N2 C18 -145.8(4)
C17 C16 N2 C15 20.2(5)
C14 C15 N2 C18 -64.9(5)
C7 C15 N2 C18 173.4(4)
C14 C15 N2 C16 127.7(4)
C7 C15 N2 C16 6.0(4)
C22 C21 N3 C28 170.9(4)
C26 C21 N3 C28 -9.6(5)
C22 C21 N3 C40 14.3(7)
C26 C21 N3 C40 -166.2(4)
O3 C28 N3 C21 136.5(4)
C27 C28 N3 C21 12.3(4)
O3 C28 N3 C40 -65.9(5)
C27 C28 N3 C40 169.8(4)
O4 C38 N4 C37 161.6(4)
C39 C38 N4 C37 -20.2(7)
O4 C38 N4 C29 -1.2(7)
C39 C38 N4 C29 177.0(4)
C36 C37 N4 C38 -143.3(4)
C36 C37 N4 C29 20.5(4)
C30 C29 N4 C38 -67.3(5)
C27 C29 N4 C38 171.3(4)
C30 C29 N4 C37 127.5(4)
C27 C29 N4 C37 6.1(4)
C10 C9 O1 C8 139.5(4)
C14 C9 O1 C8 -44.2(5)
N1 C8 O1 C9 -71.9(4)
C7 C8 O1 C9 48.3(4)
C32 C31 O3 C28 133.1(4)
C30 C31 O3 C28 -47.9(5)
N3 C28 O3 C31 -66.5(5)
C27 C28 O3 C31 52.7(5)
